data_4131165
loop_
_publ_author_name
'Aghabali, Amineh'
'Jun, Sharon'
'Olmstead, Marilyn M.'
'Balch, Alan L.'

_publ_section_title
;
 Silver(I)-Mediated Modification, Dimerization, and Polymerization of an
 Open-Cage Fullerene.
;
_journal_issue 50
_journal_name_full 'Journal of the American Chemical Society'
_journal_page_first 16459
_journal_page_last 16465
_journal_paper_doi 10.1021/jacs.6b10394
_journal_volume 138
_journal_year 2016
_chemical_formula_moiety 'C87 H29 Ag2 F3 N2 O9, 1.5(C H2 Cl2), C0.5 H1.25 Cl'
_chemical_formula_sum 'C89 H33.25 Ag2 Cl4 F3 N2 O9'
_chemical_formula_weight 1688.96
_space_group_crystal_system monoclinic
_space_group_IT_number 14
_space_group_name_Hall '-P 2ybc'
_space_group_name_H-M_alt 'P 1 21/c 1'
_atom_sites_solution_hydrogens mixed
_audit_creation_date 2016-04-14
_audit_creation_method
;
Olex2 1.2
(compiled 2016.02.19 svn.r3266 for OlexSys, GUI svn.r5155)
;
_cell_angle_alpha 90
_cell_angle_beta 109.893(2)
_cell_angle_gamma 90
_cell_formula_units_Z 4
_cell_length_a 24.5549(12)
_cell_length_b 13.8358(7)
_cell_length_c 20.0110(9)
_cell_measurement_reflns_used 9393
_cell_measurement_temperature 90(2)
_cell_measurement_theta_max 73.14
_cell_measurement_theta_min 3.83
_cell_volume 6392.8(5)
_computing_cell_refinement 'SAINT (Bruker, 2014)'
_computing_data_collection 'Apex2 (Bruker, 2014)'
_computing_data_reduction 'SAINT (Bruker, 2014)'
_computing_molecular_graphics 'Olex2 (Dolomanov et al., 2009)'
_computing_publication_material 'Olex2 (Dolomanov et al., 2009)'
_computing_structure_refinement 'SHELXL-2014/7 (Sheldrick, 2014)'
_computing_structure_solution 'XT (Sheldrick, 2013)'
_diffrn_ambient_temperature 90(2)
_diffrn_measured_fraction_theta_full 0.977
_diffrn_measured_fraction_theta_max 0.975
_diffrn_measurement_device_type 'Bruker APEX-DUO'
_diffrn_measurement_method '\f and \w scans'
_diffrn_radiation_type CuK\a
_diffrn_radiation_wavelength 1.54178
_diffrn_reflns_av_R_equivalents 0.0445
_diffrn_reflns_av_unetI/netI 0.0433
_diffrn_reflns_Laue_measured_fraction_full 0.977
_diffrn_reflns_Laue_measured_fraction_max 0.975
_diffrn_reflns_limit_h_max 25
_diffrn_reflns_limit_h_min -29
_diffrn_reflns_limit_k_max 15
_diffrn_reflns_limit_k_min -16
_diffrn_reflns_limit_l_max 24
_diffrn_reflns_limit_l_min -22
_diffrn_reflns_number 36485
_diffrn_reflns_point_group_measured_fraction_full 0.977
_diffrn_reflns_point_group_measured_fraction_max 0.975
_diffrn_reflns_theta_full 67.679
_diffrn_reflns_theta_max 68.236
_diffrn_reflns_theta_min 3.724
_diffrn_source 'fine-focus sealed tube'
_exptl_absorpt_coefficient_mu 7.130
_exptl_absorpt_correction_T_max 0.6155
_exptl_absorpt_correction_T_min 0.3972
_exptl_absorpt_correction_type multi-scan
_exptl_absorpt_process_details 'SADABS (Sheldrick, 2012)'
_exptl_crystal_colour brown
_exptl_crystal_density_diffrn 1.755
_exptl_crystal_description block
_exptl_crystal_F_000 3369
_exptl_crystal_size_max 0.196
_exptl_crystal_size_mid 0.113
_exptl_crystal_size_min 0.063
_refine_diff_density_max 4.574
_refine_diff_density_min -3.169
_refine_diff_density_rms 0.198
_refine_ls_extinction_method none
_refine_ls_goodness_of_fit_ref 1.090
_refine_ls_hydrogen_treatment constr
_refine_ls_matrix_type full
_refine_ls_number_parameters 1012
_refine_ls_number_reflns 11417
_refine_ls_number_restraints 12
_refine_ls_restrained_S_all 1.093
_refine_ls_R_factor_all 0.1019
_refine_ls_R_factor_gt 0.0964
_refine_ls_shift/su_max 0.001
_refine_ls_shift/su_mean 0.000
_refine_ls_structure_factor_coef Fsqd
_refine_ls_weighting_details 'w=1/[\s^2^(Fo^2^)+(0.1195P)^2^+94.5528P] where P=(Fo^2^+2Fc^2^)/3'
_refine_ls_weighting_scheme calc
_refine_ls_wR_factor_gt 0.2541
_refine_ls_wR_factor_ref 0.2587
_reflns_Friedel_coverage 0.000
_reflns_number_gt 10408
_reflns_number_total 11417
_reflns_threshold_expression 'I > 2\s(I)'
_cod_data_source_file ja6b10394_si_003.cif
_cod_data_source_block aa100
_cod_database_code 4131165
_shelx_space_group_comment
;
The symmetry employed for this shelxl refinement is uniquely defined
by the following loop, which should always be used as a source of
symmetry information in preference to the above space-group names.
They are only intended as comments.
;
_shelx_estimated_absorpt_t_max 0.662
_shelx_estimated_absorpt_t_min 0.335
_olex2_refinement_description
;
1. Others
 Fixed Sof: Cl1(0.5) Cl2(0.5) C86(0.5) H86A(0.5) H86B(0.5) C90(0.5) Cl5A(0.25)
 Cl6A(0.25) H90A(0.5) H90B(0.25) Cl5B(0.25) Cl6B(0.25) H90C(0.25) H90D(0.25)
 Fixed Uiso: H65(0.037) H66(0.046) H67(0.053) H68(0.043) H70(0.051) H71(0.062)
 H72(0.055) H73(0.053) H74(0.041) H76(0.046) H77(0.058) H78(0.068) H79(0.063)
 H80(0.053) H81A(0.041) H81B(0.041) H81C(0.041) H82A(0.05) H82B(0.05)
 H82C(0.05) H83A(0.07) H83B(0.07) H83C(0.07) H84A(0.052) H84B(0.052)
 H84C(0.052) H85A(0.048) H85B(0.048) H85C(0.048) H86A(0.095) H86B(0.095)
 H87A(0.077) H87B(0.077) H90A(0.079) H90B(0.079) H90C(0.036) H90D(0.036)
 Fixed X: H65(0.6845) H66(0.6606) H67(0.6574) H68(0.6722) H70(0.5776)
 H71(0.5261) H72(0.5485) H73(0.6205) H74(0.6734) H76(0.6156) H77(0.5214)
 H78(0.4519) H79(0.4761) H80(0.5684) H81A(0.9317) H81B(0.9249) H81C(0.8711)
 H82A(1.0355) H82B(0.9936) H82C(1.0576) H83A(1.076) H83B(1.0877) H83C(1.1266)
 H84A(0.9046) H84B(0.9503) H84C(0.9725) H85A(0.8668) H85B(0.8083) H85C(0.8194)
 H86A(0.4357) H86B(0.4473) H87A(0.7379) H87B(0.7863) H90A(0.5751) H90B(0.5513)
 H90C(0.5625) H90D(0.5556)
 Fixed Y: H65(0.5516) H66(0.6904) H67(0.8408) H68(0.8431) H70(0.5858)
 H71(0.6278) H72(0.5561) H73(0.4366) H74(0.3992) H76(0.2478) H77(0.1894)
 H78(0.2245) H79(0.3222) H80(0.3864) H81A(0.535) H81B(0.5711) H81C(0.5778)
 H82A(0.1682) H82B(0.2158) H82C(0.2574) H83A(0.2273) H83B(0.1783) H83C(0.2674)
 H84A(0.5283) H84B(0.4428) H84C(0.5515) H85A(0.7187) H85B(0.7038) H85C(0.6425)
 H86A(-0.2558) H86B(-0.3114) H87A(0.7267) H87B(0.6842) H90A(0.0085)
 H90B(0.1131) H90C(0.012) H90D(0.1155)
 Fixed Z: H65(0.2325) H66(0.1611) H67(0.2164) H68(0.3358) H70(0.4321)
 H71(0.5064) H72(0.6181) H73(0.6516) H74(0.5786) H76(0.4964) H77(0.469)
 H78(0.3578) H79(0.2767) H80(0.3065) H81A(0.5938) H81B(0.6666) H81C(0.5939)
 H82A(0.677) H82B(0.7141) H82C(0.7303) H83A(0.403) H83B(0.479) H83C(0.4711)
 H84A(0.2279) H84B(0.2358) H84C(0.2545) H85A(0.3369) H85B(0.354) H85C(0.2921)
 H86A(0.2972) H86B(0.3707) H87A(0.6152) H87B(0.5861) H90A(0.3555) H90B(0.3443)
 H90C(0.3674) H90D(0.3354)
;
_shelx_shelxl_version_number 2014/7
_olex2_submission_special_instructions 'No special instructions were received'

loop_
_space_group_symop_operation_xyz
'x, y, z'
'-x, y+1/2, -z+1/2'
'-x, -y, -z'
'x, -y-1/2, z-1/2'

loop_
_atom_site_label
_atom_site_type_symbol
_atom_site_fract_x
_atom_site_fract_y
_atom_site_fract_z
_atom_site_U_iso_or_equiv
_atom_site_adp_type
_atom_site_occupancy
_atom_site_site_symmetry_order
_atom_site_calc_flag
_atom_site_refinement_flags_posn
_atom_site_refinement_flags_adp
_atom_site_refinement_flags_occupancy
_atom_site_disorder_assembly
_atom_site_disorder_group
Ag1 Ag 1.02849(2) 0.43351(4) 0.55467(3) 0.02395(19) Uani 1 1 d . . . . .
Ag2 Ag 0.67835(4) 0.69658(6) 0.46616(4) 0.0476(2) Uani 1 1 d . . . . .
N1 N 0.6918(3) 0.7045(6) 0.3555(4) 0.0319(16) Uani 1 1 d . . . . .
N2 N 0.6848(3) 0.5416(5) 0.4287(4) 0.0264(15) Uani 1 1 d . . . . .
O1 O 0.7948(2) 0.6144(4) 0.4699(3) 0.0279(12) Uani 1 1 d . . . . .
O2 O 0.7694(2) 0.4928(4) 0.5634(3) 0.0276(12) Uani 1 1 d . . . . .
O3 O 0.8876(2) 0.4467(4) 0.6326(3) 0.0241(12) Uani 1 1 d . . . . .
O4 O 1.0024(2) 0.2949(5) 0.6352(3) 0.0279(13) Uani 1 1 d . . . . .
O5 O 1.0477(2) 0.3053(4) 0.4680(3) 0.0255(12) Uani 1 1 d . . . . .
O6 O 0.9463(2) 0.4895(4) 0.3279(3) 0.0266(12) Uani 1 1 d . . . . .
O7 O 0.8652(2) 0.5972(4) 0.3893(3) 0.0241(12) Uani 1 1 d . . . . .
O8 O 0.6384(5) 0.8958(8) 0.4366(5) 0.073(3) Uani 1 1 d . . . . .
O9 O 0.6580(5) 0.8065(6) 0.5335(4) 0.063(2) Uani 1 1 d . . . . .
F1 F 0.6734(5) 0.9940(7) 0.5942(5) 0.089(3) Uani 1 1 d . . . . .
F2 F 0.5883(5) 0.9393(7) 0.5669(7) 0.104(4) Uani 1 1 d . U . . .
F3 F 0.6097(4) 1.0428(6) 0.4995(5) 0.083(3) Uani 1 1 d . . . . .
Cl1 Cl 0.5265(3) -0.2209(5) 0.3746(4) 0.0683(17) Uani 0.5 1 d . . P . .
Cl2 Cl 0.4141(4) -0.1724(10) 0.3718(5) 0.114(4) Uani 0.5 1 d . . P . .
Cl3 Cl 0.81340(16) 0.6682(2) 0.70443(16) 0.0629(8) Uani 1 1 d . . . . .
Cl4 Cl 0.8077(2) 0.8428(3) 0.6226(3) 0.0905(13) Uani 1 1 d . . . . .
C1 C 0.7084(3) 0.2957(6) 0.4726(5) 0.0256(17) Uani 1 1 d . . . . .
C2 C 0.6827(3) 0.3635(6) 0.3579(4) 0.0244(16) Uani 1 1 d . . . . .
C3 C 0.7123(4) 0.4401(6) 0.3431(4) 0.0258(17) Uani 1 1 d . . . . .
C4 C 0.7818(4) 0.5587(6) 0.4205(4) 0.0240(16) Uani 1 1 d . . . . .
C5 C 0.8294(3) 0.5163(6) 0.3938(4) 0.0217(16) Uani 1 1 d . . . . .
C6 C 0.8723(3) 0.4459(6) 0.4448(4) 0.0227(16) Uani 1 1 d . . . . .
C7 C 0.8819(3) 0.3974(6) 0.5111(4) 0.0216(16) Uani 1 1 d . . . . .
C8 C 0.8554(3) 0.3952(6) 0.5703(4) 0.0228(16) Uani 1 1 d . . . . .
C9 C 0.7889(3) 0.4173(6) 0.5515(4) 0.0233(16) Uani 1 1 d . . . . .
C10 C 0.7565(4) 0.3213(6) 0.5291(4) 0.0258(17) Uani 1 1 d . . . . .
C11 C 0.7983(4) 0.2505(6) 0.5644(4) 0.0247(17) Uani 1 1 d . . . . .
C12 C 0.7872(4) 0.1532(7) 0.5515(5) 0.0302(18) Uani 1 1 d . . . . .
C13 C 0.7408(4) 0.1253(6) 0.4897(5) 0.0268(17) Uani 1 1 d . . . . .
C14 C 0.7054(4) 0.1964(7) 0.4448(5) 0.0304(19) Uani 1 1 d . . . . .
C15 C 0.6874(4) 0.1821(7) 0.3680(5) 0.0297(18) Uani 1 1 d . . . . .
C16 C 0.6826(4) 0.2689(7) 0.3260(5) 0.0287(18) Uani 1 1 d . . . . .
C17 C 0.6991(4) 0.2677(7) 0.2659(5) 0.0314(19) Uani 1 1 d . . . . .
C18 C 0.7333(4) 0.3451(7) 0.2528(5) 0.0305(18) Uani 1 1 d . . . . .
C19 C 0.7482(4) 0.4237(6) 0.2997(4) 0.0267(17) Uani 1 1 d . . . . .
C20 C 0.8055(4) 0.4631(6) 0.3215(4) 0.0259(17) Uani 1 1 d . . . . .
C21 C 0.8453(4) 0.4212(6) 0.2959(4) 0.0256(17) Uani 1 1 d . . . . .
C22 C 0.9101(3) 0.4156(6) 0.3396(4) 0.0211(15) Uani 1 1 d . . . . .
C23 C 0.9163(3) 0.4144(6) 0.4176(4) 0.0216(16) Uani 1 1 d . . . . .
C24 C 0.9535(3) 0.3479(6) 0.4669(4) 0.0235(16) Uani 1 1 d . . . . .
C25 C 0.9322(3) 0.3384(6) 0.5237(4) 0.0236(16) Uani 1 1 d . . . . .
C26 C 0.9535(3) 0.2601(6) 0.5782(4) 0.0252(17) Uani 1 1 d . . . . .
C27 C 0.9010(4) 0.2263(6) 0.5970(4) 0.0240(16) Uani 1 1 d . . . . .
C28 C 0.8555(4) 0.2872(6) 0.5890(4) 0.0254(17) Uani 1 1 d . . . . .
C29 C 0.8905(4) 0.1254(7) 0.5815(5) 0.0301(18) Uani 1 1 d . . . . .
C30 C 0.8347(4) 0.0867(6) 0.5609(4) 0.0273(17) Uani 1 1 d . . . . .
C31 C 0.8162(4) 0.0161(7) 0.5071(5) 0.0327(19) Uani 1 1 d . . . . .
C32 C 0.7567(4) 0.0387(7) 0.4624(5) 0.034(2) Uani 1 1 d . . . . .
C33 C 0.7390(4) 0.0233(7) 0.3897(5) 0.0325(19) Uani 1 1 d . . . . .
C34 C 0.7041(4) 0.0956(7) 0.3431(5) 0.0308(19) Uani 1 1 d . . . . .
C35 C 0.7191(4) 0.0945(7) 0.2796(5) 0.0321(19) Uani 1 1 d . . . . .
C36 C 0.7176(4) 0.1789(7) 0.2425(5) 0.0321(19) Uani 1 1 d . . . . .
C37 C 0.7641(4) 0.2025(7) 0.2147(4) 0.0319(19) Uani 1 1 d . . . . .
C38 C 0.7738(4) 0.3053(7) 0.2235(4) 0.0304(19) Uani 1 1 d . . . . .
C39 C 0.8298(4) 0.3422(7) 0.2471(4) 0.0309(19) Uani 1 1 d . . . . .
C40 C 0.8783(4) 0.2770(7) 0.2608(4) 0.0302(19) Uani 1 1 d . . . . .
C41 C 0.9252(4) 0.3124(6) 0.3196(4) 0.0257(17) Uani 1 1 d . . . . .
C42 C 0.9602(4) 0.2499(7) 0.3667(5) 0.0291(18) Uani 1 1 d . . . . .
C43 C 0.9890(3) 0.2726(6) 0.4465(4) 0.0222(16) Uani 1 1 d . . . . .
C44 C 0.9812(3) 0.1751(6) 0.4805(5) 0.0260(17) Uani 1 1 d . . . . .
C45 C 0.9655(3) 0.1690(6) 0.5408(4) 0.0257(17) Uani 1 1 d . . . . .
C46 C 0.9306(4) 0.0901(7) 0.5475(5) 0.0296(18) Uani 1 1 d . . . . .
C47 C 0.9135(4) 0.0178(7) 0.4969(5) 0.0313(19) Uani 1 1 d . . . . .
C48 C 0.8543(4) -0.0212(6) 0.4750(5) 0.0322(19) Uani 1 1 d . . . . .
C49 C 0.8351(4) -0.0383(6) 0.3989(5) 0.033(2) Uani 1 1 d . . . . .
C50 C 0.7775(4) -0.0180(7) 0.3566(5) 0.0333(19) Uani 1 1 d . . . . .
C51 C 0.7661(4) 0.0267(7) 0.2887(5) 0.034(2) Uani 1 1 d . . . . .
C52 C 0.8112(4) 0.0479(7) 0.2641(5) 0.036(2) Uani 1 1 d . . . . .
C53 C 0.8100(4) 0.1388(8) 0.2265(5) 0.035(2) Uani 1 1 d . . . . .
C54 C 0.8687(4) 0.1775(7) 0.2502(5) 0.0320(19) Uani 1 1 d . . . . .
C55 C 0.9057(4) 0.1112(7) 0.2998(5) 0.0321(19) Uani 1 1 d . . . . .
C56 C 0.9501(4) 0.1470(7) 0.3577(5) 0.0307(19) Uani 1 1 d . . . . .
C57 C 0.9623(4) 0.1021(6) 0.4272(5) 0.0268(17) Uani 1 1 d . . . . .
C58 C 0.9294(4) 0.0245(6) 0.4354(5) 0.0288(18) Uani 1 1 d . . . . .
C59 C 0.8823(4) -0.0124(7) 0.3741(5) 0.034(2) Uani 1 1 d . . . . .
C60 C 0.8702(4) 0.0298(7) 0.3081(5) 0.0328(19) Uani 1 1 d . . . . .
C61 C 0.7164(3) 0.5347(7) 0.3787(4) 0.0267(17) Uani 1 1 d . . . . .
C62 C 0.6633(4) 0.4687(7) 0.4489(5) 0.0309(19) Uani 1 1 d . . . . .
C63 C 0.6635(4) 0.3648(6) 0.4224(4) 0.0261(17) Uani 1 1 d . . . . .
C64 C 0.6955(3) 0.6204(7) 0.3247(5) 0.0299(18) Uani 1 1 d . . . . .
C65 C 0.6832(4) 0.6129(7) 0.2533(5) 0.0311(19) Uani 1 1 d . . . . .
H65 H 0.6845 0.5516 0.2325 0.037 Uiso 1 1 calc R U . . .
C66 C 0.6686(4) 0.6945(7) 0.2110(6) 0.038(2) Uani 1 1 d . . . . .
H66 H 0.6606 0.6904 0.1611 0.046 Uiso 1 1 calc R U . . .
C67 C 0.6661(4) 0.7828(9) 0.2433(6) 0.044(2) Uani 1 1 d . . . . .
H67 H 0.6574 0.8408 0.2164 0.053 Uiso 1 1 calc R U . . .
C68 C 0.6762(4) 0.7837(7) 0.3141(5) 0.036(2) Uani 1 1 d . . . . .
H68 H 0.6722 0.8431 0.3358 0.043 Uiso 1 1 calc R U . . .
C69 C 0.6310(4) 0.4907(7) 0.4981(5) 0.0293(18) Uani 1 1 d . . . . .
C70 C 0.5872(5) 0.5563(8) 0.4776(5) 0.042(2) Uani 1 1 d . . . . .
H70 H 0.5776 0.5858 0.4321 0.051 Uiso 1 1 calc R U . . .
C71 C 0.5562(5) 0.5812(9) 0.5216(7) 0.051(3) Uani 1 1 d . . . . .
H71 H 0.5261 0.6278 0.5064 0.062 Uiso 1 1 calc R U . . .
C72 C 0.5689(5) 0.5384(9) 0.5872(6) 0.046(2) Uani 1 1 d . . . . .
H72 H 0.5485 0.5561 0.6181 0.055 Uiso 1 1 calc R U . . .
C73 C 0.6122(4) 0.4688(9) 0.6073(6) 0.044(2) Uani 1 1 d . . . . .
H73 H 0.6205 0.4366 0.6516 0.053 Uiso 1 1 calc R U . . .
C74 C 0.6433(4) 0.4459(8) 0.5637(5) 0.035(2) Uani 1 1 d . . . . .
H74 H 0.6734 0.3992 0.5786 0.041 Uiso 1 1 calc R U . . .
C75 C 0.6019(4) 0.3238(7) 0.4047(5) 0.0324(19) Uani 1 1 d . . . . .
C76 C 0.5871(4) 0.2641(8) 0.4522(6) 0.038(2) Uani 1 1 d . . . . .
H76 H 0.6156 0.2478 0.4964 0.046 Uiso 1 1 calc R U . . .
C77 C 0.5314(4) 0.2282(9) 0.4358(7) 0.049(3) Uani 1 1 d . . . . .
H77 H 0.5214 0.1894 0.4690 0.058 Uiso 1 1 calc R U . . .
C78 C 0.4900(5) 0.2498(9) 0.3698(8) 0.057(3) Uani 1 1 d . . . . .
H78 H 0.4519 0.2245 0.3578 0.068 Uiso 1 1 calc R U . . .
C79 C 0.5043(5) 0.3082(10) 0.3216(7) 0.053(3) Uani 1 1 d . . . . .
H79 H 0.4761 0.3222 0.2767 0.063 Uiso 1 1 calc R U . . .
C80 C 0.5592(4) 0.3454(9) 0.3392(5) 0.045(2) Uani 1 1 d . . . . .
H80 H 0.5684 0.3864 0.3065 0.053 Uiso 1 1 calc R U . . .
C81 C 0.9052(4) 0.5396(6) 0.6208(4) 0.0270(17) Uani 1 1 d . . . . .
H81A H 0.9317 0.5350 0.5938 0.041 Uiso 1 1 calc R U . . .
H81B H 0.9249 0.5711 0.6666 0.041 Uiso 1 1 calc R U . . .
H81C H 0.8711 0.5778 0.5939 0.041 Uiso 1 1 calc R U . . .
C82 C 1.0240(4) 0.2288(7) 0.6938(5) 0.033(2) Uani 1 1 d . . . . .
H82A H 1.0355 0.1682 0.6770 0.050 Uiso 1 1 calc R U . . .
H82B H 0.9936 0.2158 0.7141 0.050 Uiso 1 1 calc R U . . .
H82C H 1.0576 0.2574 0.7303 0.050 Uiso 1 1 calc R U . . .
C83 C 1.0877(4) 0.2394(8) 0.4542(7) 0.047(3) Uani 1 1 d . . . . .
H83A H 1.0760 0.2273 0.4030 0.070 Uiso 1 1 calc R U . . .
H83B H 1.0877 0.1783 0.4790 0.070 Uiso 1 1 calc R U . . .
H83C H 1.1266 0.2674 0.4711 0.070 Uiso 1 1 calc R U . . .
C84 C 0.9432(4) 0.5042(7) 0.2558(5) 0.035(2) Uani 1 1 d . . . . .
H84A H 0.9046 0.5283 0.2279 0.052 Uiso 1 1 calc R U . . .
H84B H 0.9503 0.4428 0.2358 0.052 Uiso 1 1 calc R U . . .
H84C H 0.9725 0.5515 0.2545 0.052 Uiso 1 1 calc R U . . .
C85 C 0.8378(4) 0.6714(7) 0.3391(5) 0.0318(19) Uani 1 1 d . . . . .
H85A H 0.8668 0.7187 0.3369 0.048 Uiso 1 1 calc R U . . .
H85B H 0.8083 0.7038 0.3540 0.048 Uiso 1 1 calc R U . . .
H85C H 0.8194 0.6425 0.2921 0.048 Uiso 1 1 calc R U . . .
C86 C 0.4515(12) -0.248(2) 0.3495(14) 0.080(11) Uani 0.5 1 d . . P . .
H86A H 0.4357 -0.2558 0.2972 0.095 Uiso 0.5 1 calc R U P . .
H86B H 0.4473 -0.3114 0.3707 0.095 Uiso 0.5 1 calc R U P . .
C87 C 0.7801(6) 0.7233(10) 0.6243(8) 0.065(3) Uani 1 1 d . . . . .
H87A H 0.7379 0.7267 0.6152 0.077 Uiso 1 1 calc R U . . .
H87B H 0.7863 0.6842 0.5861 0.077 Uiso 1 1 calc R U . . .
C88 C 0.6422(5) 0.8818(9) 0.4972(7) 0.052(3) Uani 1 1 d . . . . .
C89 C 0.6265(7) 0.9644(10) 0.5380(8) 0.062(3) Uani 1 1 d . . . . .
C90 C 0.5452(4) 0.0489(14) 0.3246(6) 0.041(4) Uani 0.5 1 d D . P . .
Cl5A Cl 0.4798(5) 0.0080(9) 0.3262(7) 0.054(3) Uiso 0.25 1 d D . P A 1
Cl6A Cl 0.5531(6) 0.0521(11) 0.2411(6) 0.066(3) Uiso 0.25 1 d D . P A 1
H90A H 0.5751 0.0085 0.3555 0.079 Uiso 0.5 1 d . U P B 1
H90B H 0.5513 0.1131 0.3443 0.079 Uiso 0.25 1 d . U P C 1
Cl5B Cl 0.4676(4) 0.0363(9) 0.2957(7) 0.049(2) Uiso 0.25 1 d D . P A 2
Cl6B Cl 0.5714(3) 0.0087(6) 0.2589(4) 0.0302(16) Uiso 0.25 1 d D . P A 2
H90C H 0.5625 0.0120 0.3674 0.036 Uiso 0.25 1 d . U P D 2
H90D H 0.5556 0.1155 0.3354 0.036 Uiso 0.25 1 d . U P E 2

loop_
_atom_site_aniso_label
_atom_site_aniso_U_11
_atom_site_aniso_U_22
_atom_site_aniso_U_33
_atom_site_aniso_U_23
_atom_site_aniso_U_13
_atom_site_aniso_U_12
Ag1 0.0270(3) 0.0249(3) 0.0221(3) -0.0009(2) 0.0110(2) -0.0015(2)
Ag2 0.0734(6) 0.0347(4) 0.0439(4) 0.0006(3) 0.0320(4) 0.0066(3)
N1 0.030(4) 0.034(4) 0.034(4) 0.007(3) 0.013(3) 0.002(3)
N2 0.025(3) 0.026(4) 0.030(4) 0.002(3) 0.010(3) 0.004(3)
O1 0.032(3) 0.029(3) 0.025(3) 0.002(2) 0.012(2) 0.002(2)
O2 0.029(3) 0.033(3) 0.022(3) -0.001(2) 0.010(2) 0.003(2)
O3 0.027(3) 0.028(3) 0.019(3) 0.000(2) 0.010(2) -0.002(2)
O4 0.024(3) 0.036(3) 0.025(3) 0.005(2) 0.010(2) -0.001(2)
O5 0.025(3) 0.024(3) 0.030(3) 0.002(2) 0.013(2) 0.001(2)
O6 0.037(3) 0.034(3) 0.014(3) -0.001(2) 0.015(2) -0.004(2)
O7 0.031(3) 0.024(3) 0.021(3) 0.004(2) 0.013(2) -0.005(2)
O8 0.104(8) 0.068(6) 0.055(5) 0.014(5) 0.037(5) 0.016(6)
O9 0.105(7) 0.043(5) 0.043(4) 0.002(4) 0.030(5) 0.020(4)
F1 0.143(9) 0.071(6) 0.063(5) -0.018(4) 0.048(6) 0.004(6)
F2 0.131(8) 0.069(6) 0.159(9) 0.019(6) 0.110(8) 0.024(5)
F3 0.115(7) 0.051(5) 0.099(7) 0.021(4) 0.056(6) 0.025(5)
Cl1 0.061(4) 0.068(4) 0.063(4) 0.020(3) 0.006(3) -0.001(3)
Cl2 0.068(5) 0.181(11) 0.077(5) -0.058(6) 0.004(4) -0.027(6)
Cl3 0.089(2) 0.0524(17) 0.0472(15) -0.0009(13) 0.0232(15) 0.0040(15)
Cl4 0.107(3) 0.070(2) 0.115(3) 0.031(2) 0.065(3) 0.008(2)
C1 0.025(4) 0.027(4) 0.030(4) 0.001(3) 0.016(3) -0.002(3)
C2 0.025(4) 0.030(5) 0.019(4) -0.001(3) 0.008(3) 0.000(3)
C3 0.030(4) 0.032(5) 0.015(4) 0.002(3) 0.008(3) 0.005(3)
C4 0.033(4) 0.022(4) 0.018(4) 0.001(3) 0.011(3) 0.002(3)
C5 0.029(4) 0.023(4) 0.016(3) 0.002(3) 0.011(3) -0.004(3)
C6 0.027(4) 0.022(4) 0.020(4) -0.002(3) 0.010(3) -0.004(3)
C7 0.029(4) 0.024(4) 0.016(4) 0.000(3) 0.013(3) 0.002(3)
C8 0.029(4) 0.027(4) 0.017(4) 0.001(3) 0.013(3) 0.003(3)
C9 0.023(4) 0.032(5) 0.016(4) 0.003(3) 0.008(3) -0.001(3)
C10 0.028(4) 0.032(5) 0.020(4) 0.006(3) 0.012(3) 0.001(3)
C11 0.033(4) 0.029(4) 0.018(4) 0.002(3) 0.015(3) 0.000(3)
C12 0.029(4) 0.033(5) 0.030(4) 0.004(4) 0.012(3) -0.001(4)
C13 0.030(4) 0.024(4) 0.031(4) 0.000(3) 0.017(3) -0.003(3)
C14 0.034(4) 0.030(5) 0.035(5) 0.005(4) 0.021(4) -0.003(3)
C15 0.025(4) 0.027(5) 0.038(5) -0.006(4) 0.011(4) -0.005(3)
C16 0.026(4) 0.032(5) 0.028(4) -0.003(4) 0.009(3) -0.003(3)
C17 0.025(4) 0.041(5) 0.027(4) -0.006(4) 0.006(3) -0.004(4)
C18 0.033(4) 0.030(5) 0.026(4) 0.002(3) 0.006(3) 0.003(4)
C19 0.032(4) 0.028(5) 0.020(4) 0.001(3) 0.010(3) 0.007(3)
C20 0.029(4) 0.028(4) 0.019(4) 0.004(3) 0.007(3) 0.001(3)
C21 0.033(4) 0.029(5) 0.015(4) 0.002(3) 0.009(3) 0.000(3)
C22 0.028(4) 0.022(4) 0.019(4) 0.002(3) 0.014(3) 0.004(3)
C23 0.028(4) 0.025(4) 0.014(4) 0.001(3) 0.011(3) -0.001(3)
C24 0.025(4) 0.020(4) 0.029(4) -0.003(3) 0.013(3) -0.004(3)
C25 0.029(4) 0.020(4) 0.025(4) 0.002(3) 0.013(3) -0.004(3)
C26 0.026(4) 0.021(4) 0.030(4) -0.001(3) 0.011(3) 0.001(3)
C27 0.032(4) 0.025(4) 0.016(4) 0.005(3) 0.010(3) -0.002(3)
C28 0.030(4) 0.029(4) 0.019(4) 0.005(3) 0.011(3) 0.000(3)
C29 0.034(4) 0.035(5) 0.025(4) 0.011(4) 0.014(3) 0.004(4)
C30 0.034(4) 0.025(4) 0.025(4) 0.008(3) 0.013(3) 0.000(3)
C31 0.033(4) 0.027(5) 0.042(5) 0.011(4) 0.019(4) 0.001(4)
C32 0.032(4) 0.027(5) 0.045(5) 0.002(4) 0.016(4) -0.004(4)
C33 0.032(4) 0.029(5) 0.039(5) -0.003(4) 0.015(4) -0.007(4)
C34 0.029(4) 0.031(5) 0.033(5) -0.005(4) 0.012(4) -0.008(4)
C35 0.032(4) 0.033(5) 0.030(4) -0.011(4) 0.009(4) -0.008(4)
C36 0.034(5) 0.037(5) 0.026(4) -0.009(4) 0.011(4) -0.009(4)
C37 0.039(5) 0.041(5) 0.017(4) -0.007(3) 0.011(3) -0.003(4)
C38 0.038(5) 0.040(5) 0.015(4) -0.001(3) 0.011(3) -0.002(4)
C39 0.041(5) 0.043(5) 0.012(4) 0.000(3) 0.013(3) -0.002(4)
C40 0.037(5) 0.041(5) 0.018(4) 0.000(3) 0.015(3) -0.003(4)
C41 0.031(4) 0.031(5) 0.022(4) -0.005(3) 0.019(3) -0.001(3)
C42 0.029(4) 0.034(5) 0.032(4) -0.009(4) 0.019(4) -0.005(4)
C43 0.029(4) 0.023(4) 0.017(4) 0.000(3) 0.011(3) -0.003(3)
C44 0.020(4) 0.027(4) 0.034(4) 0.002(3) 0.013(3) 0.008(3)
C45 0.025(4) 0.025(4) 0.028(4) 0.004(3) 0.011(3) 0.008(3)
C46 0.034(4) 0.028(5) 0.029(4) 0.007(3) 0.013(4) 0.005(4)
C47 0.030(4) 0.026(5) 0.040(5) 0.004(4) 0.014(4) 0.005(3)
C48 0.035(5) 0.019(4) 0.048(5) 0.004(4) 0.020(4) 0.001(3)
C49 0.042(5) 0.016(4) 0.047(5) -0.003(4) 0.020(4) -0.003(4)
C50 0.039(5) 0.025(5) 0.040(5) -0.008(4) 0.018(4) -0.007(4)
C51 0.040(5) 0.030(5) 0.030(5) -0.011(4) 0.010(4) -0.007(4)
C52 0.041(5) 0.030(5) 0.039(5) -0.012(4) 0.017(4) -0.004(4)
C53 0.043(5) 0.043(6) 0.022(4) -0.009(4) 0.014(4) -0.004(4)
C54 0.042(5) 0.034(5) 0.028(4) -0.008(4) 0.022(4) -0.005(4)
C55 0.036(5) 0.031(5) 0.035(5) -0.011(4) 0.021(4) -0.001(4)
C56 0.033(4) 0.030(5) 0.037(5) -0.005(4) 0.021(4) 0.000(4)
C57 0.029(4) 0.025(4) 0.030(4) -0.002(3) 0.015(3) 0.005(3)
C58 0.024(4) 0.024(4) 0.039(5) 0.004(4) 0.013(3) 0.000(3)
C59 0.039(5) 0.022(5) 0.045(5) -0.007(4) 0.018(4) -0.003(4)
C60 0.043(5) 0.027(5) 0.033(5) -0.012(4) 0.017(4) 0.001(4)
C61 0.024(4) 0.031(5) 0.026(4) 0.002(3) 0.011(3) 0.002(3)
C62 0.025(4) 0.035(5) 0.032(4) 0.005(4) 0.010(3) 0.005(4)
C63 0.030(4) 0.030(5) 0.022(4) -0.001(3) 0.014(3) -0.004(3)
C64 0.022(4) 0.032(5) 0.038(5) 0.005(4) 0.012(3) 0.005(3)
C65 0.030(4) 0.035(5) 0.029(4) 0.007(4) 0.010(3) 0.001(4)
C66 0.035(5) 0.035(5) 0.040(5) 0.008(4) 0.006(4) 0.004(4)
C67 0.034(5) 0.052(7) 0.042(6) 0.018(5) 0.007(4) 0.003(4)
C68 0.038(5) 0.035(5) 0.037(5) 0.013(4) 0.016(4) 0.001(4)
C69 0.027(4) 0.032(5) 0.032(4) -0.004(4) 0.015(3) 0.000(3)
C70 0.048(6) 0.050(6) 0.034(5) 0.013(4) 0.023(4) 0.010(5)
C71 0.046(6) 0.058(7) 0.057(7) 0.006(6) 0.027(5) 0.020(5)
C72 0.041(5) 0.057(7) 0.045(6) -0.003(5) 0.022(5) 0.006(5)
C73 0.035(5) 0.062(7) 0.041(5) 0.008(5) 0.022(4) 0.000(5)
C74 0.028(4) 0.044(6) 0.036(5) -0.002(4) 0.017(4) 0.002(4)
C75 0.024(4) 0.033(5) 0.039(5) 0.002(4) 0.009(4) 0.000(3)
C76 0.036(5) 0.039(6) 0.047(6) -0.002(4) 0.022(4) -0.001(4)
C77 0.033(5) 0.046(6) 0.072(8) 0.003(5) 0.025(5) 0.002(4)
C78 0.032(5) 0.046(7) 0.091(9) -0.005(6) 0.018(6) -0.004(5)
C79 0.035(5) 0.068(8) 0.048(6) -0.003(6) 0.006(5) 0.003(5)
C80 0.037(5) 0.064(7) 0.035(5) 0.005(5) 0.015(4) 0.003(5)
C81 0.029(4) 0.033(5) 0.022(4) -0.004(3) 0.012(3) -0.003(3)
C82 0.032(4) 0.035(5) 0.034(5) 0.010(4) 0.013(4) -0.001(4)
C83 0.033(5) 0.030(5) 0.084(8) 0.002(5) 0.029(5) 0.004(4)
C84 0.050(5) 0.035(5) 0.026(4) 0.005(4) 0.021(4) -0.003(4)
C85 0.037(5) 0.030(5) 0.033(5) 0.010(4) 0.017(4) 0.002(4)
C86 0.066(16) 0.09(2) 0.055(15) 0.035(15) -0.018(13) -0.058(16)
C87 0.062(8) 0.062(9) 0.077(9) 0.002(7) 0.034(7) 0.011(6)
C88 0.058(7) 0.048(7) 0.059(7) 0.009(6) 0.032(6) 0.005(5)
C89 0.097(10) 0.043(7) 0.065(8) 0.003(6) 0.051(8) 0.004(7)
C90 0.041(10) 0.043(12) 0.035(10) 0.001(8) 0.009(8) 0.005(9)

loop_
_atom_type_symbol
_atom_type_description
_atom_type_scat_dispersion_real
_atom_type_scat_dispersion_imag
_atom_type_scat_source
Ag Ag 0.1306 4.2820 'International Tables Vol C Tables 4.2.6.8 and 6.1.1.4'
C C 0.0181 0.0091 'International Tables Vol C Tables 4.2.6.8 and 6.1.1.4'
Cl Cl 0.3639 0.7018 'International Tables Vol C Tables 4.2.6.8 and 6.1.1.4'
F F 0.0727 0.0534 'International Tables Vol C Tables 4.2.6.8 and 6.1.1.4'
N N 0.0311 0.0180 'International Tables Vol C Tables 4.2.6.8 and 6.1.1.4'
O O 0.0492 0.0322 'International Tables Vol C Tables 4.2.6.8 and 6.1.1.4'
H H 0.0000 0.0000 'International Tables Vol C Tables 4.2.6.8 and 6.1.1.4'

loop_
_geom_angle_atom_site_label_1
_geom_angle_atom_site_label_2
_geom_angle_atom_site_label_3
_geom_angle
_geom_angle_site_symmetry_1
_geom_angle_site_symmetry_3
O6 Ag1 Ag1 110.72(15) 3_766 3_766
O6 Ag1 O7 76.16(19) 3_766 3_766
O6 Ag1 C23 58.3(2) 3_766 3_766
O6 Ag1 C25 111.1(2) 3_766 .
O7 Ag1 Ag1 128.42(13) 3_766 3_766
O7 Ag1 C25 138.5(2) 3_766 .
C23 Ag1 Ag1 73.06(18) 3_766 3_766
C23 Ag1 O7 68.5(2) 3_766 3_766
C23 Ag1 C25 151.2(3) 3_766 .
C24 Ag1 Ag1 72.5(2) . 3_766
C24 Ag1 O6 143.1(2) . 3_766
C24 Ag1 O7 132.2(2) . 3_766
C24 Ag1 C23 145.0(3) . 3_766
C24 Ag1 C25 32.6(3) . .
C25 Ag1 Ag1 88.54(18) . 3_766
N2 Ag2 N1 71.8(3) . .
O9 Ag2 N1 132.8(3) . .
O9 Ag2 N2 154.4(3) . .
C64 N1 Ag2 116.7(6) . .
C64 N1 C68 118.3(8) . .
C68 N1 Ag2 121.1(6) . .
C61 N2 Ag2 113.3(5) . .
C62 N2 Ag2 123.9(6) . .
C62 N2 C61 122.8(8) . .
C81 O3 C8 115.0(6) . .
C26 O4 C82 114.4(7) . .
C43 O5 C83 115.3(7) . .
C22 O6 Ag1 96.9(4) . 3_766
C22 O6 C84 116.5(6) . .
C84 O6 Ag1 144.1(5) . 3_766
C5 O7 Ag1 113.9(4) . 3_766
C85 O7 Ag1 127.3(5) . 3_766
C85 O7 C5 116.5(6) . .
C88 O9 Ag2 108.0(8) . .
C10 C1 C14 117.9(8) . .
C10 C1 C63 126.8(8) . .
C14 C1 C63 113.5(7) . .
C3 C2 C16 121.4(7) . .
C3 C2 C63 121.0(7) . .
C16 C2 C63 115.4(7) . .
C2 C3 C19 118.9(8) . .
C2 C3 C61 122.2(7) . .
C19 C3 C61 118.2(8) . .
O1 C4 C5 120.1(7) . .
O1 C4 C61 120.5(7) . .
C5 C4 C61 119.2(7) . .
O7 C5 C4 105.9(6) . .
O7 C5 C6 103.7(6) . .
O7 C5 C20 110.8(6) . .
C6 C5 C4 115.8(6) . .
C6 C5 C20 106.0(6) . .
C20 C5 C4 114.2(7) . .
C7 C6 C5 140.4(7) . .
C7 C6 C23 107.5(7) . .
C23 C6 C5 112.0(7) . .
C6 C7 C8 138.1(7) . .
C25 C7 C6 107.0(7) . .
C25 C7 C8 114.9(7) . .
O3 C8 C7 114.4(6) . .
O3 C8 C9 109.5(6) . .
O3 C8 C28 108.5(6) . .
C7 C8 C9 119.4(6) . .
C7 C8 C28 103.9(6) . .
C28 C8 C9 99.3(6) . .
O2 C9 C8 124.7(7) . .
O2 C9 C10 127.4(7) . .
C10 C9 C8 107.0(7) . .
C1 C10 C9 132.7(8) . .
C1 C10 C11 120.2(8) . .
C11 C10 C9 103.8(7) . .
C12 C11 C10 121.2(8) . .
C12 C11 C28 121.5(8) . .
C28 C11 C10 112.9(8) . .
C11 C12 C13 118.5(8) . .
C11 C12 C30 119.9(8) . .
C13 C12 C30 108.2(8) . .
C12 C13 C32 108.6(8) . .
C14 C13 C12 120.1(8) . .
C14 C13 C32 122.0(8) . .
C13 C14 C1 117.9(8) . .
C13 C14 C15 118.4(8) . .
C15 C14 C1 118.7(8) . .
C16 C15 C14 115.7(8) . .
C34 C15 C14 117.8(8) . .
C34 C15 C16 118.4(8) . .
C15 C16 C2 120.3(8) . .
C17 C16 C2 115.6(8) . .
C17 C16 C15 120.0(8) . .
C16 C17 C18 120.5(8) . .
C16 C17 C36 120.5(9) . .
C18 C17 C36 107.9(8) . .
C19 C18 C17 119.4(8) . .
C19 C18 C38 121.0(8) . .
C38 C18 C17 108.6(8) . .
C18 C19 C3 116.6(8) . .
C18 C19 C20 120.4(8) . .
C20 C19 C3 119.5(8) . .
C19 C20 C5 119.1(7) . .
C21 C20 C5 117.2(7) . .
C21 C20 C19 118.3(8) . .
C20 C21 C22 122.6(7) . .
C20 C21 C39 121.3(8) . .
C39 C21 C22 109.6(7) . .
O6 C22 C21 117.0(6) . .
O6 C22 C23 109.1(6) . .
O6 C22 C41 113.4(6) . .
C21 C22 C41 100.9(6) . .
C23 C22 C21 108.0(6) . .
C23 C22 C41 107.8(6) . .
C6 C23 Ag1 94.8(5) . 3_766
C6 C23 C22 124.3(7) . .
C22 C23 Ag1 94.4(5) . 3_766
C24 C23 Ag1 102.8(5) . 3_766
C24 C23 C6 108.8(7) . .
C24 C23 C22 122.2(7) . .
C23 C24 Ag1 109.9(5) . .
C23 C24 C43 123.7(7) . .
C25 C24 Ag1 81.8(5) . .
C25 C24 C23 106.9(7) . .
C25 C24 C43 124.3(7) . .
C43 C24 Ag1 99.8(5) . .
C7 C25 Ag1 114.6(5) . .
C7 C25 C26 127.4(7) . .
C24 C25 Ag1 65.6(4) . .
C24 C25 C7 109.9(7) . .
C24 C25 C26 121.4(7) . .
C26 C25 Ag1 97.4(5) . .
O4 C26 C25 109.1(7) . .
O4 C26 C27 117.2(7) . .
O4 C26 C45 114.4(7) . .
C25 C26 C27 106.5(6) . .
C25 C26 C45 108.3(7) . .
C27 C26 C45 100.7(7) . .
C28 C27 C26 120.4(7) . .
C28 C27 C29 119.7(8) . .
C29 C27 C26 110.4(7) . .
C11 C28 C8 110.1(7) . .
C27 C28 C8 124.1(7) . .
C27 C28 C11 119.8(8) . .
C27 C29 C46 109.0(8) . .
C30 C29 C27 121.6(8) . .
C30 C29 C46 118.9(9) . .
C29 C30 C12 117.4(8) . .
C29 C30 C31 121.4(8) . .
C31 C30 C12 107.8(8) . .
C30 C31 C32 108.4(8) . .
C48 C31 C30 120.8(8) . .
C48 C31 C32 118.8(9) . .
C13 C32 C31 107.0(8) . .
C33 C32 C13 120.1(9) . .
C33 C32 C31 120.0(9) . .
C32 C33 C34 118.7(9) . .
C32 C33 C50 121.4(9) . .
C34 C33 C50 108.4(8) . .
C15 C34 C33 122.9(8) . .
C15 C34 C35 121.0(9) . .
C33 C34 C35 106.9(8) . .
C34 C35 C51 109.1(8) . .
C36 C35 C34 119.9(8) . .
C36 C35 C51 119.5(8) . .
C17 C36 C37 107.8(8) . .
C35 C36 C17 120.1(8) . .
C35 C36 C37 120.7(9) . .
C38 C37 C36 106.9(8) . .
C53 C37 C36 119.2(9) . .
C53 C37 C38 121.0(9) . .
C18 C38 C37 108.8(8) . .
C39 C38 C18 117.8(8) . .
C39 C38 C37 120.4(9) . .
C21 C39 C40 109.8(8) . .
C38 C39 C21 121.0(8) . .
C38 C39 C40 119.4(9) . .
C41 C40 C39 108.9(8) . .
C54 C40 C39 120.0(8) . .
C54 C40 C41 120.7(9) . .
C40 C41 C22 109.4(7) . .
C42 C41 C22 123.8(7) . .
C42 C41 C40 120.0(8) . .
C41 C42 C43 123.4(8) . .
C41 C42 C56 120.1(8) . .
C56 C42 C43 109.2(8) . .
O5 C43 C24 108.6(6) . .
O5 C43 C42 115.8(6) . .
O5 C43 C44 113.9(6) . .
C24 C43 C42 108.6(7) . .
C24 C43 C44 108.4(6) . .
C42 C43 C44 101.2(7) . .
C45 C44 C43 123.1(7) . .
C45 C44 C57 119.3(8) . .
C57 C44 C43 110.3(7) . .
C44 C45 C26 121.8(8) . .
C44 C45 C46 119.0(8) . .
C46 C45 C26 111.0(7) . .
C45 C46 C29 108.2(8) . .
C47 C46 C29 119.9(8) . .
C47 C46 C45 121.8(8) . .
C46 C47 C48 120.4(8) . .
C46 C47 C58 119.0(8) . .
C58 C47 C48 107.6(8) . .
C31 C48 C47 118.4(9) . .
C31 C48 C49 120.7(8) . .
C49 C48 C47 108.0(8) . .
C48 C49 C59 107.8(8) . .
C50 C49 C48 120.0(8) . .
C50 C49 C59 120.0(9) . .
C49 C50 C33 118.9(9) . .
C49 C50 C51 119.3(8) . .
C51 C50 C33 108.5(8) . .
C50 C51 C35 106.8(8) . .
C52 C51 C35 121.0(9) . .
C52 C51 C50 120.4(9) . .
C51 C52 C53 119.1(9) . .
C51 C52 C60 120.4(9) . .
C60 C52 C53 107.8(8) . .
C37 C53 C52 120.5(9) . .
C37 C53 C54 118.6(9) . .
C54 C53 C52 107.7(8) . .
C40 C54 C53 120.5(9) . .
C40 C54 C55 119.5(8) . .
C55 C54 C53 108.3(8) . .
C54 C55 C60 108.1(8) . .
C56 C55 C54 119.0(9) . .
C56 C55 C60 120.6(9) . .
C42 C56 C57 109.3(8) . .
C55 C56 C42 120.7(9) . .
C55 C56 C57 119.6(8) . .
C44 C57 C56 108.6(8) . .
C58 C57 C44 121.0(8) . .
C58 C57 C56 120.2(8) . .
C47 C58 C59 109.5(7) . .
C57 C58 C47 119.9(8) . .
C57 C58 C59 119.9(8) . .
C49 C59 C58 107.1(8) . .
C60 C59 C49 119.6(9) . .
C60 C59 C58 120.4(8) . .
C52 C60 C55 108.1(8) . .
C59 C60 C52 120.3(9) . .
C59 C60 C55 119.3(8) . .
N2 C61 C3 115.0(7) . .
N2 C61 C4 107.8(7) . .
N2 C61 C64 107.3(7) . .
C3 C61 C4 109.5(7) . .
C3 C61 C64 112.6(7) . .
C64 C61 C4 104.0(7) . .
N2 C62 C63 125.9(8) . .
N2 C62 C69 114.9(8) . .
C69 C62 C63 119.0(8) . .
C2 C63 C1 100.8(6) . .
C2 C63 C62 110.1(7) . .
C2 C63 C75 111.4(7) . .
C62 C63 C1 116.2(7) . .
C62 C63 C75 107.8(7) . .
C75 C63 C1 110.5(7) . .
N1 C64 C61 113.5(8) . .
N1 C64 C65 121.7(8) . .
C65 C64 C61 124.8(8) . .
C64 C65 H65 120.0 . .
C64 C65 C66 120.0(9) . .
C66 C65 H65 120.0 . .
C65 C66 H66 120.9 . .
C65 C66 C67 118.2(10) . .
C67 C66 H66 120.9 . .
C66 C67 H67 120.9 . .
C68 C67 C66 118.3(10) . .
C68 C67 H67 120.9 . .
N1 C68 C67 123.3(10) . .
N1 C68 H68 118.4 . .
C67 C68 H68 118.4 . .
C70 C69 C62 118.7(8) . .
C70 C69 C74 118.7(8) . .
C74 C69 C62 122.6(8) . .
C69 C70 H70 119.3 . .
C69 C70 C71 121.4(10) . .
C71 C70 H70 119.3 . .
C70 C71 H71 119.9 . .
C72 C71 C70 120.2(10) . .
C72 C71 H71 119.9 . .
C71 C72 H72 120.7 . .
C71 C72 C73 118.5(10) . .
C73 C72 H72 120.7 . .
C72 C73 H73 119.6 . .
C74 C73 C72 120.7(10) . .
C74 C73 H73 119.6 . .
C69 C74 H74 119.8 . .
C73 C74 C69 120.4(9) . .
C73 C74 H74 119.8 . .
C76 C75 C63 121.6(8) . .
C76 C75 C80 118.3(9) . .
C80 C75 C63 120.0(9) . .
C75 C76 H76 119.5 . .
C77 C76 C75 121.0(10) . .
C77 C76 H76 119.5 . .
C76 C77 H77 120.3 . .
C76 C77 C78 119.4(11) . .
C78 C77 H77 120.3 . .
C77 C78 H78 119.8 . .
C79 C78 C77 120.4(10) . .
C79 C78 H78 119.8 . .
C78 C79 H79 120.1 . .
C80 C79 C78 119.8(11) . .
C80 C79 H79 120.1 . .
C75 C80 H80 119.4 . .
C79 C80 C75 121.1(10) . .
C79 C80 H80 119.4 . .
O3 C81 H81A 109.5 . .
O3 C81 H81B 109.5 . .
O3 C81 H81C 109.5 . .
H81A C81 H81B 109.5 . .
H81A C81 H81C 109.5 . .
H81B C81 H81C 109.5 . .
O4 C82 H82A 109.5 . .
O4 C82 H82B 109.5 . .
O4 C82 H82C 109.5 . .
H82A C82 H82B 109.5 . .
H82A C82 H82C 109.5 . .
H82B C82 H82C 109.5 . .
O5 C83 H83A 109.5 . .
O5 C83 H83B 109.5 . .
O5 C83 H83C 109.5 . .
H83A C83 H83B 109.5 . .
H83A C83 H83C 109.5 . .
H83B C83 H83C 109.5 . .
O6 C84 H84A 109.5 . .
O6 C84 H84B 109.5 . .
O6 C84 H84C 109.5 . .
H84A C84 H84B 109.5 . .
H84A C84 H84C 109.5 . .
H84B C84 H84C 109.5 . .
O7 C85 H85A 109.5 . .
O7 C85 H85B 109.5 . .
O7 C85 H85C 109.5 . .
H85A C85 H85B 109.5 . .
H85A C85 H85C 109.5 . .
H85B C85 H85C 109.5 . .
Cl1 C86 H86A 108.4 . .
Cl1 C86 H86B 108.4 . .
Cl2 C86 Cl1 115.5(17) . .
Cl2 C86 H86A 108.4 . .
Cl2 C86 H86B 108.4 . .
H86A C86 H86B 107.5 . .
Cl3 C87 Cl4 111.4(9) . .
Cl3 C87 H87A 109.3 . .
Cl3 C87 H87B 109.3 . .
Cl4 C87 H87A 109.3 . .
Cl4 C87 H87B 109.3 . .
H87A C87 H87B 108.0 . .
O8 C88 O9 128.5(12) . .
O8 C88 C89 118.1(11) . .
O9 C88 C89 113.4(11) . .
F1 C89 C88 111.5(12) . .
F2 C89 F1 104.2(12) . .
F2 C89 F3 110.6(12) . .
F2 C89 C88 112.8(11) . .
F3 C89 F1 104.1(12) . .
F3 C89 C88 113.0(11) . .
Cl5A C90 Cl6A 115.8(8) . .
Cl5A C90 H90A 108.3 . .
Cl5A C90 H90B 108.4 . .
Cl6A C90 H90A 108.6 . .
Cl6A C90 H90B 108.4 . .
H90A C90 H90B 107.1 . .
Cl5B C90 H90C 109.6 . .
Cl5B C90 H90D 109.7 . .
Cl6B C90 Cl5B 110.4(7) . .
Cl6B C90 H90C 109.7 . .
Cl6B C90 H90D 109.6 . .
H90C C90 H90D 107.8 . .

loop_
_geom_bond_atom_site_label_1
_geom_bond_atom_site_label_2
_geom_bond_distance
_geom_bond_site_symmetry_2
Ag1 Ag1 2.8368(12) 3_766
Ag1 O6 2.460(5) 3_766
Ag1 O7 2.501(6) 3_766
Ag1 C23 2.462(8) 3_766
Ag1 C24 2.383(8) .
Ag1 C25 2.591(8) .
Ag2 N1 2.350(8) .
Ag2 N2 2.295(7) .
Ag2 O9 2.200(8) .
N1 C64 1.336(12) .
N1 C68 1.347(12) .
N2 C61 1.463(11) .
N2 C62 1.266(12) .
O1 C4 1.207(10) .
O2 C9 1.204(10) .
O3 C8 1.420(10) .
O3 C81 1.402(10) .
O4 C26 1.430(10) .
O4 C82 1.438(10) .
O5 C43 1.430(10) .
O5 C83 1.433(11) .
O6 Ag1 2.460(5) 3_766
O6 C22 1.426(10) .
O6 C84 1.432(10) .
O7 Ag1 2.501(6) 3_766
O7 C5 1.446(9) .
O7 C85 1.434(10) .
O8 C88 1.201(15) .
O9 C88 1.253(14) .
F1 C89 1.371(18) .
F2 C89 1.306(15) .
F3 C89 1.313(15) .
Cl1 C86 1.78(3) .
Cl2 C86 1.56(4) .
Cl3 C87 1.711(15) .
Cl4 C87 1.792(15) .
C1 C10 1.376(12) .
C1 C14 1.475(13) .
C1 C63 1.543(12) .
C2 C3 1.373(12) .
C2 C16 1.455(12) .
C2 C63 1.516(11) .
C3 C19 1.450(11) .
C3 C61 1.477(12) .
C4 C5 1.556(11) .
C4 C61 1.573(11) .
C5 C6 1.539(11) .
C5 C20 1.550(11) .
C6 C7 1.433(11) .
C6 C23 1.433(11) .
C7 C8 1.534(10) .
C7 C25 1.429(11) .
C8 C9 1.576(11) .
C8 C28 1.541(12) .
C9 C10 1.534(12) .
C10 C11 1.420(12) .
C11 C12 1.380(13) .
C11 C28 1.416(12) .
C12 C13 1.422(12) .
C12 C30 1.447(12) .
C13 C14 1.413(13) .
C13 C32 1.426(13) .
C14 C15 1.461(13) .
C15 C16 1.448(13) .
C15 C34 1.409(13) .
C16 C17 1.395(13) .
C17 C18 1.439(13) .
C17 C36 1.442(13) .
C18 C19 1.400(12) .
C18 C38 1.425(13) .
C19 C20 1.431(12) .
C20 C21 1.376(12) .
C21 C22 1.536(11) .
C21 C39 1.427(12) .
C22 C23 1.516(10) .
C22 C41 1.561(11) .
C23 Ag1 2.462(8) 3_766
C23 C24 1.428(11) .
C24 C25 1.412(11) .
C24 C43 1.500(11) .
C25 C26 1.500(11) .
C26 C27 1.532(11) .
C26 C45 1.546(11) .
C27 C28 1.364(12) .
C27 C29 1.435(13) .
C29 C30 1.396(13) .
C29 C46 1.458(12) .
C30 C31 1.408(13) .
C31 C32 1.463(13) .
C31 C48 1.402(13) .
C32 C33 1.386(14) .
C33 C34 1.436(14) .
C33 C50 1.444(13) .
C34 C35 1.439(13) .
C35 C36 1.377(14) .
C35 C51 1.449(14) .
C36 C37 1.466(13) .
C37 C38 1.443(13) .
C37 C53 1.387(14) .
C38 C39 1.391(13) .
C39 C40 1.445(13) .
C40 C41 1.424(12) .
C40 C54 1.400(13) .
C41 C42 1.351(13) .
C42 C43 1.543(11) .
C42 C56 1.446(13) .
C43 C44 1.550(11) .
C44 C45 1.389(12) .
C44 C57 1.427(12) .
C45 C46 1.423(12) .
C46 C47 1.383(13) .
C47 C48 1.470(12) .
C47 C58 1.416(13) .
C48 C49 1.452(14) .
C49 C50 1.407(14) .
C49 C59 1.455(13) .
C50 C51 1.431(14) .
C51 C52 1.389(14) .
C52 C53 1.461(14) .
C52 C60 1.438(14) .
C53 C54 1.458(13) .
C54 C55 1.427(14) .
C55 C56 1.385(13) .
C55 C60 1.467(13) .
C56 C57 1.459(13) .
C57 C58 1.385(12) .
C58 C59 1.463(13) .
C59 C60 1.380(14) .
C61 C64 1.568(12) .
C62 C63 1.532(13) .
C62 C69 1.493(12) .
C63 C75 1.540(12) .
C64 C65 1.358(13) .
C65 H65 0.9500 .
C65 C66 1.384(13) .
C66 H66 0.9500 .
C66 C67 1.394(16) .
C67 H67 0.9500 .
C67 C68 1.352(15) .
C68 H68 0.9500 .
C69 C70 1.360(14) .
C69 C74 1.388(14) .
C70 H70 0.9500 .
C70 C71 1.390(15) .
C71 H71 0.9500 .
C71 C72 1.375(17) .
C72 H72 0.9500 .
C72 C73 1.390(16) .
C73 H73 0.9500 .
C73 C74 1.377(13) .
C74 H74 0.9500 .
C75 C76 1.400(14) .
C75 C80 1.404(14) .
C76 H76 0.9500 .
C76 C77 1.385(14) .
C77 H77 0.9500 .
C77 C78 1.396(18) .
C78 H78 0.9500 .
C78 C79 1.391(19) .
C79 H79 0.9500 .
C79 C80 1.373(16) .
C80 H80 0.9500 .
C81 H81A 0.9800 .
C81 H81B 0.9800 .
C81 H81C 0.9800 .
C82 H82A 0.9800 .
C82 H82B 0.9800 .
C82 H82C 0.9800 .
C83 H83A 0.9800 .
C83 H83B 0.9800 .
C83 H83C 0.9800 .
C84 H84A 0.9800 .
C84 H84B 0.9800 .
C84 H84C 0.9800 .
C85 H85A 0.9800 .
C85 H85B 0.9800 .
C85 H85C 0.9800 .
C86 H86A 0.9900 .
C86 H86B 0.9900 .
C87 H87A 0.9900 .
C87 H87B 0.9900 .
C88 C89 1.528(17) .
C90 Cl5A 1.712(9) .
C90 Cl6A 1.747(9) .
C90 H90A 0.9624 .
C90 H90B 0.9621 .
C90 Cl5B 1.800(9) .
C90 Cl6B 1.742(9) .
C90 H90C 0.9626 .
C90 H90D 0.9618 .

loop_
_geom_torsion_atom_site_label_1
_geom_torsion_atom_site_label_2
_geom_torsion_atom_site_label_3
_geom_torsion_atom_site_label_4
_geom_torsion
_geom_torsion_site_symmetry_1
_geom_torsion_site_symmetry_4
Ag1 O6 C22 C21 112.8(6) 3_766 .
Ag1 O6 C22 C23 -10.1(6) 3_766 .
Ag1 O6 C22 C41 -130.3(6) 3_766 .
Ag1 O7 C5 C4 132.2(5) 3_766 .
Ag1 O7 C5 C6 9.8(6) 3_766 .
Ag1 O7 C5 C20 -103.5(6) 3_766 .
Ag1 C23 C24 Ag1 12.7(5) 3_766 .
Ag1 C23 C24 C25 99.9(6) 3_766 .
Ag1 C23 C24 C43 -104.7(7) 3_766 .
Ag1 C24 C25 C7 108.7(6) . .
Ag1 C24 C25 C26 -83.6(7) . .
Ag1 C24 C43 O5 -19.7(6) . .
Ag1 C24 C43 C42 -146.3(5) . .
Ag1 C24 C43 C44 104.5(6) . .
Ag1 C25 C26 O4 24.1(6) . .
Ag1 C25 C26 C27 151.4(5) . .
Ag1 C25 C26 C45 -101.0(6) . .
Ag2 N1 C64 C61 -24.5(9) . .
Ag2 N1 C64 C65 156.6(7) . .
Ag2 N1 C68 C67 -159.0(8) . .
Ag2 N2 C61 C3 -169.1(5) . .
Ag2 N2 C61 C4 68.5(7) . .
Ag2 N2 C61 C64 -43.0(7) . .
Ag2 N2 C62 C63 176.4(6) . .
Ag2 N2 C62 C69 1.9(11) . .
Ag2 O9 C88 O8 -0.5(18) . .
Ag2 O9 C88 C89 179.8(9) . .
N1 C64 C65 C66 2.9(13) . .
N2 C61 C64 N1 44.2(9) . .
N2 C61 C64 C65 -136.9(8) . .
N2 C62 C63 C1 102.7(10) . .
N2 C62 C63 C2 -11.0(12) . .
N2 C62 C63 C75 -132.7(9) . .
N2 C62 C69 C70 54.8(12) . .
N2 C62 C69 C74 -126.0(10) . .
O1 C4 C5 O7 -46.0(9) . .
O1 C4 C5 C6 68.3(10) . .
O1 C4 C5 C20 -168.1(7) . .
O1 C4 C61 N2 -31.1(10) . .
O1 C4 C61 C3 -156.9(8) . .
O1 C4 C61 C64 82.5(9) . .
O2 C9 C10 C1 57.5(13) . .
O2 C9 C10 C11 -143.9(8) . .
O3 C8 C9 O2 32.0(10) . .
O3 C8 C9 C10 -138.1(6) . .
O3 C8 C28 C11 129.5(7) . .
O3 C8 C28 C27 -78.2(9) . .
O4 C26 C27 C28 96.5(9) . .
O4 C26 C27 C29 -117.2(8) . .
O4 C26 C45 C44 -93.5(9) . .
O4 C26 C45 C46 118.5(8) . .
O5 C43 C44 C45 96.5(9) . .
O5 C43 C44 C57 -113.8(7) . .
O6 C22 C23 Ag1 10.1(6) . 3_766
O6 C22 C23 C6 108.9(8) . .
O6 C22 C23 C24 -98.1(8) . .
O6 C22 C41 C40 -114.0(7) . .
O6 C22 C41 C42 95.1(9) . .
O7 C5 C6 C7 121.7(11) . .
O7 C5 C6 C23 -61.5(8) . .
O7 C5 C20 C19 -143.9(7) . .
O7 C5 C20 C21 62.7(10) . .
O8 C88 C89 F1 -116.2(14) . .
O8 C88 C89 F2 126.9(15) . .
O8 C88 C89 F3 0.6(19) . .
O9 C88 C89 F1 63.5(15) . .
O9 C88 C89 F2 -53.3(18) . .
O9 C88 C89 F3 -179.6(12) . .
C1 C10 C11 C12 -11.3(12) . .
C1 C10 C11 C28 145.4(8) . .
C1 C14 C15 C16 9.3(11) . .
C1 C14 C15 C34 157.5(8) . .
C1 C63 C75 C76 29.0(12) . .
C1 C63 C75 C80 -150.4(9) . .
C2 C3 C19 C18 25.4(11) . .
C2 C3 C19 C20 -133.9(9) . .
C2 C3 C61 N2 -2.3(11) . .
C2 C3 C61 C4 119.2(8) . .
C2 C3 C61 C64 -125.6(8) . .
C2 C16 C17 C18 21.7(12) . .
C2 C16 C17 C36 161.1(8) . .
C2 C63 C75 C76 140.1(9) . .
C2 C63 C75 C80 -39.2(12) . .
C3 C2 C16 C15 139.3(8) . .
C3 C2 C16 C17 -17.8(12) . .
C3 C2 C63 C1 -104.4(9) . .
C3 C2 C63 C62 18.8(11) . .
C3 C2 C63 C75 138.4(8) . .
C3 C19 C20 C5 4.4(12) . .
C3 C19 C20 C21 157.6(8) . .
C3 C61 C64 N1 171.8(7) . .
C3 C61 C64 C65 -9.4(12) . .
C4 C5 C6 C7 6.2(14) . .
C4 C5 C6 C23 -177.0(7) . .
C4 C5 C20 C19 -24.5(11) . .
C4 C5 C20 C21 -177.9(7) . .
C4 C61 C64 N1 -69.8(8) . .
C4 C61 C64 C65 109.1(9) . .
C5 C4 C61 N2 153.8(7) . .
C5 C4 C61 C3 28.0(10) . .
C5 C4 C61 C64 -92.5(8) . .
C5 C6 C7 C8 -5.2(18) . .
C5 C6 C7 C25 177.9(9) . .
C5 C6 C23 Ag1 76.1(6) . 3_766
C5 C6 C23 C22 -22.6(11) . .
C5 C6 C23 C24 -178.7(6) . .
C5 C20 C21 C22 7.0(12) . .
C5 C20 C21 C39 155.7(8) . .
C6 C5 C20 C19 104.2(8) . .
C6 C5 C20 C21 -49.2(9) . .
C6 C7 C8 O3 -103.1(11) . .
C6 C7 C8 C9 29.4(14) . .
C6 C7 C8 C28 138.8(10) . .
C6 C7 C25 Ag1 70.6(7) . .
C6 C7 C25 C24 -0.8(9) . .
C6 C7 C25 C26 -167.5(8) . .
C6 C23 C24 Ag1 -86.9(7) . .
C6 C23 C24 C25 0.3(9) . .
C6 C23 C24 C43 155.7(7) . .
C7 C6 C23 Ag1 -106.1(6) . 3_766
C7 C6 C23 C22 155.3(8) . .
C7 C6 C23 C24 -0.8(9) . .
C7 C8 C9 O2 -102.6(9) . .
C7 C8 C9 C10 87.3(8) . .
C7 C8 C28 C11 -108.4(7) . .
C7 C8 C28 C27 43.9(10) . .
C7 C25 C26 O4 -104.8(9) . .
C7 C25 C26 C27 22.5(11) . .
C7 C25 C26 C45 130.1(8) . .
C8 C7 C25 Ag1 -107.1(7) . .
C8 C7 C25 C24 -178.6(7) . .
C8 C7 C25 C26 14.8(12) . .
C8 C9 C10 C1 -132.8(9) . .
C8 C9 C10 C11 25.8(8) . .
C9 C8 C28 C11 15.1(8) . .
C9 C8 C28 C27 167.5(8) . .
C9 C10 C11 C12 -173.2(7) . .
C9 C10 C11 C28 -16.5(9) . .
C10 C1 C14 C13 20.1(11) . .
C10 C1 C14 C15 -134.5(8) . .
C10 C1 C63 C2 101.9(9) . .
C10 C1 C63 C62 -17.0(12) . .
C10 C1 C63 C75 -140.2(8) . .
C10 C11 C12 C13 16.5(12) . .
C10 C11 C12 C30 152.6(8) . .
C10 C11 C28 C8 0.4(9) . .
C10 C11 C28 C27 -153.3(8) . .
C11 C12 C13 C14 -2.9(12) . .
C11 C12 C13 C32 144.4(8) . .
C11 C12 C30 C29 -1.3(12) . .
C11 C12 C30 C31 -142.9(8) . .
C12 C11 C28 C8 157.1(7) . .
C12 C11 C28 C27 3.3(12) . .
C12 C13 C14 C1 -15.1(12) . .
C12 C13 C14 C15 139.6(8) . .
C12 C13 C32 C31 -3.1(10) . .
C12 C13 C32 C33 -144.6(8) . .
C12 C30 C31 C32 0.9(10) . .
C12 C30 C31 C48 143.0(9) . .
C13 C12 C30 C29 138.8(8) . .
C13 C12 C30 C31 -2.8(10) . .
C13 C14 C15 C16 -145.3(8) . .
C13 C14 C15 C34 2.9(12) . .
C13 C32 C33 C34 -0.5(13) . .
C13 C32 C33 C50 138.7(9) . .
C14 C1 C10 C9 148.5(9) . .
C14 C1 C10 C11 -7.3(11) . .
C14 C1 C63 C2 -62.5(8) . .
C14 C1 C63 C62 178.6(7) . .
C14 C1 C63 C75 55.3(9) . .
C14 C13 C32 C31 143.4(8) . .
C14 C13 C32 C33 2.0(13) . .
C14 C15 C16 C2 -13.6(11) . .
C14 C15 C16 C17 142.5(8) . .
C14 C15 C34 C33 -1.7(12) . .
C14 C15 C34 C35 -144.0(8) . .
C15 C16 C17 C18 -135.5(9) . .
C15 C16 C17 C36 3.9(12) . .
C15 C34 C35 C36 0.4(13) . .
C15 C34 C35 C51 143.5(8) . .
C16 C2 C3 C19 -5.6(12) . .
C16 C2 C3 C61 -175.6(7) . .
C16 C2 C63 C1 59.0(8) . .
C16 C2 C63 C62 -177.7(7) . .
C16 C2 C63 C75 -58.2(10) . .
C16 C15 C34 C33 145.7(8) . .
C16 C15 C34 C35 3.4(12) . .
C16 C17 C18 C19 -2.2(13) . .
C16 C17 C18 C38 142.3(9) . .
C16 C17 C36 C35 -0.1(13) . .
C16 C17 C36 C37 -143.8(8) . .
C17 C18 C19 C3 -21.5(12) . .
C17 C18 C19 C20 137.5(9) . .
C17 C18 C38 C37 2.5(10) . .
C17 C18 C38 C39 -139.2(9) . .
C17 C36 C37 C38 1.3(10) . .
C17 C36 C37 C53 143.1(8) . .
C18 C17 C36 C35 143.8(8) . .
C18 C17 C36 C37 0.2(10) . .
C18 C19 C20 C5 -154.0(8) . .
C18 C19 C20 C21 -0.9(12) . .
C18 C38 C39 C21 -3.5(13) . .
C18 C38 C39 C40 138.9(8) . .
C19 C3 C61 N2 -172.3(7) . .
C19 C3 C61 C4 -50.9(9) . .
C19 C3 C61 C64 64.3(9) . .
C19 C18 C38 C37 146.3(8) . .
C19 C18 C38 C39 4.7(13) . .
C19 C20 C21 C22 -146.6(8) . .
C19 C20 C21 C39 2.0(12) . .
C20 C5 C6 C7 -121.5(11) . .
C20 C5 C6 C23 55.3(8) . .
C20 C21 C22 O6 -95.8(9) . .
C20 C21 C22 C23 27.7(11) . .
C20 C21 C22 C41 140.7(8) . .
C20 C21 C39 C38 0.2(13) . .
C20 C21 C39 C40 -145.4(8) . .
C21 C22 C23 Ag1 -118.1(6) . 3_766
C21 C22 C23 C6 -19.2(11) . .
C21 C22 C23 C24 133.8(8) . .
C21 C22 C41 C40 12.0(8) . .
C21 C22 C41 C42 -139.0(8) . .
C21 C39 C40 C41 1.2(10) . .
C21 C39 C40 C54 146.3(8) . .
C22 C21 C39 C38 152.5(8) . .
C22 C21 C39 C40 6.9(9) . .
C22 C23 C24 Ag1 116.4(7) . .
C22 C23 C24 C25 -156.3(7) . .
C22 C23 C24 C43 -1.0(12) . .
C22 C41 C42 C43 0.9(12) . .
C22 C41 C42 C56 147.7(8) . .
C23 C6 C7 C8 177.9(9) . .
C23 C6 C7 C25 1.0(9) . .
C23 C22 C41 C40 125.1(7) . .
C23 C22 C41 C42 -25.9(10) . .
C23 C24 C25 Ag1 -108.4(6) . .
C23 C24 C25 C7 0.3(9) . .
C23 C24 C25 C26 167.9(7) . .
C23 C24 C43 O5 102.4(8) . .
C23 C24 C43 C42 -24.2(10) . .
C23 C24 C43 C44 -133.4(8) . .
C24 C25 C26 O4 89.9(9) . .
C24 C25 C26 C27 -142.7(8) . .
C24 C25 C26 C45 -35.2(10) . .
C24 C43 C44 C45 -24.4(10) . .
C24 C43 C44 C57 125.2(7) . .
C25 C7 C8 O3 73.7(9) . .
C25 C7 C8 C9 -153.8(7) . .
C25 C7 C8 C28 -44.5(9) . .
C25 C24 C43 O5 -106.4(8) . .
C25 C24 C43 C42 127.0(8) . .
C25 C24 C43 C44 17.8(11) . .
C25 C26 C27 C28 -25.9(10) . .
C25 C26 C27 C29 120.4(7) . .
C25 C26 C45 C44 28.4(10) . .
C25 C26 C45 C46 -119.6(7) . .
C26 C27 C28 C8 -7.8(12) . .
C26 C27 C28 C11 142.1(8) . .
C26 C27 C29 C30 -148.9(8) . .
C26 C27 C29 C46 -4.6(9) . .
C26 C45 C46 C29 5.9(10) . .
C26 C45 C46 C47 151.3(8) . .
C27 C26 C45 C44 139.9(8) . .
C27 C26 C45 C46 -8.1(9) . .
C27 C29 C30 C12 3.5(12) . .
C27 C29 C30 C31 139.6(9) . .
C27 C29 C46 C45 -0.8(10) . .
C27 C29 C46 C47 -146.9(8) . .
C28 C8 C9 O2 145.5(8) . .
C28 C8 C9 C10 -24.5(7) . .
C28 C11 C12 C13 -138.2(8) . .
C28 C11 C12 C30 -2.1(12) . .
C28 C27 C29 C30 -2.4(12) . .
C28 C27 C29 C46 141.9(8) . .
C29 C27 C28 C8 -151.0(8) . .
C29 C27 C28 C11 -1.1(11) . .
C29 C30 C31 C32 -138.9(8) . .
C29 C30 C31 C48 3.3(13) . .
C29 C46 C47 C48 2.4(13) . .
C29 C46 C47 C58 139.0(8) . .
C30 C12 C13 C14 -143.7(8) . .
C30 C12 C13 C32 3.6(10) . .
C30 C29 C46 C45 144.6(8) . .
C30 C29 C46 C47 -1.5(12) . .
C30 C31 C32 C13 1.4(10) . .
C30 C31 C32 C33 142.9(9) . .
C30 C31 C48 C47 -2.4(13) . .
C30 C31 C48 C49 -139.1(9) . .
C31 C32 C33 C34 -137.0(9) . .
C31 C32 C33 C50 2.1(14) . .
C31 C48 C49 C50 -0.4(13) . .
C31 C48 C49 C59 142.0(9) . .
C32 C13 C14 C1 -157.9(8) . .
C32 C13 C14 C15 -3.2(12) . .
C32 C31 C48 C47 136.0(9) . .
C32 C31 C48 C49 -0.7(13) . .
C32 C33 C34 C15 0.4(13) . .
C32 C33 C34 C35 147.2(8) . .
C32 C33 C50 C49 -3.2(14) . .
C32 C33 C50 C51 -144.1(9) . .
C33 C34 C35 C36 -147.2(8) . .
C33 C34 C35 C51 -4.0(10) . .
C33 C50 C51 C35 -1.2(10) . .
C33 C50 C51 C52 142.0(9) . .
C34 C15 C16 C2 -161.6(8) . .
C34 C15 C16 C17 -5.5(12) . .
C34 C33 C50 C49 139.6(9) . .
C34 C33 C50 C51 -1.2(10) . .
C34 C35 C36 C17 -2.1(13) . .
C34 C35 C36 C37 136.9(9) . .
C34 C35 C51 C50 3.3(10) . .
C34 C35 C51 C52 -139.7(9) . .
C35 C36 C37 C38 -142.1(8) . .
C35 C36 C37 C53 -0.3(13) . .
C35 C51 C52 C53 -2.0(13) . .
C35 C51 C52 C60 134.9(9) . .
C36 C17 C18 C19 -146.1(8) . .
C36 C17 C18 C38 -1.6(10) . .
C36 C35 C51 C50 146.6(8) . .
C36 C35 C51 C52 3.6(13) . .
C36 C37 C38 C18 -2.4(10) . .
C36 C37 C38 C39 138.1(8) . .
C36 C37 C53 C52 1.9(13) . .
C36 C37 C53 C54 -134.4(9) . .
C37 C38 C39 C21 -140.6(9) . .
C37 C38 C39 C40 1.8(12) . .
C37 C53 C54 C40 -0.1(13) . .
C37 C53 C54 C55 142.8(8) . .
C38 C18 C19 C3 -161.6(8) . .
C38 C18 C19 C20 -2.5(13) . .
C38 C37 C53 C52 138.2(9) . .
C38 C37 C53 C54 1.9(13) . .
C38 C39 C40 C41 -145.0(8) . .
C38 C39 C40 C54 0.1(12) . .
C39 C21 C22 O6 112.3(8) . .
C39 C21 C22 C23 -124.1(7) . .
C39 C21 C22 C41 -11.2(8) . .
C39 C40 C41 C22 -8.7(9) . .
C39 C40 C41 C42 143.5(8) . .
C39 C40 C54 C53 -0.9(12) . .
C39 C40 C54 C55 -139.8(8) . .
C40 C41 C42 C43 -147.1(8) . .
C40 C41 C42 C56 -0.3(12) . .
C40 C54 C55 C56 0.5(12) . .
C40 C54 C55 C60 143.0(8) . .
C41 C22 C23 Ag1 133.6(5) . 3_766
C41 C22 C23 C6 -127.5(8) . .
C41 C22 C23 C24 25.5(10) . .
C41 C40 C54 C53 140.1(9) . .
C41 C40 C54 C55 1.2(12) . .
C41 C42 C43 O5 -98.1(9) . .
C41 C42 C43 C24 24.2(11) . .
C41 C42 C43 C44 138.2(8) . .
C41 C42 C56 C55 2.1(12) . .
C41 C42 C56 C57 -142.6(8) . .
C42 C43 C44 C45 -138.5(8) . .
C42 C43 C44 C57 11.1(8) . .
C42 C56 C57 C44 -1.1(9) . .
C42 C56 C57 C58 144.5(8) . .
C43 C24 C25 Ag1 96.4(8) . .
C43 C24 C25 C7 -154.9(8) . .
C43 C24 C25 C26 12.7(12) . .
C43 C42 C56 C55 153.1(8) . .
C43 C42 C56 C57 8.5(9) . .
C43 C44 C45 C26 1.1(12) . .
C43 C44 C45 C46 146.6(8) . .
C43 C44 C57 C56 -6.7(9) . .
C43 C44 C57 C58 -152.0(8) . .
C44 C45 C46 C29 -143.1(8) . .
C44 C45 C46 C47 2.2(12) . .
C44 C57 C58 C47 0.9(12) . .
C44 C57 C58 C59 141.5(9) . .
C45 C26 C27 C28 -138.7(8) . .
C45 C26 C27 C29 7.5(8) . .
C45 C44 C57 C56 144.2(8) . .
C45 C44 C57 C58 -1.1(12) . .
C45 C46 C47 C48 -139.1(9) . .
C45 C46 C47 C58 -2.5(13) . .
C46 C29 C30 C12 -137.4(9) . .
C46 C29 C30 C31 -1.3(12) . .
C46 C47 C48 C31 -0.5(13) . .
C46 C47 C48 C49 141.2(9) . .
C46 C47 C58 C57 0.9(12) . .
C46 C47 C58 C59 -143.4(8) . .
C47 C48 C49 C50 -141.0(8) . .
C47 C48 C49 C59 1.4(10) . .
C47 C58 C59 C49 2.7(10) . .
C47 C58 C59 C60 143.9(9) . .
C48 C31 C32 C13 -141.7(8) . .
C48 C31 C32 C33 -0.1(13) . .
C48 C47 C58 C57 142.4(8) . .
C48 C47 C58 C59 -1.8(10) . .
C48 C49 C50 C33 2.3(13) . .
C48 C49 C50 C51 138.9(9) . .
C48 C49 C59 C58 -2.4(10) . .
C48 C49 C59 C60 -144.1(9) . .
C49 C50 C51 C35 -141.9(8) . .
C49 C50 C51 C52 1.3(13) . .
C49 C59 C60 C52 -0.1(13) . .
C49 C59 C60 C55 137.5(9) . .
C50 C33 C34 C15 -143.5(8) . .
C50 C33 C34 C35 3.2(10) . .
C50 C49 C59 C58 139.9(9) . .
C50 C49 C59 C60 -1.7(13) . .
C50 C51 C52 C53 -140.1(9) . .
C50 C51 C52 C60 -3.2(14) . .
C51 C35 C36 C17 -141.4(9) . .
C51 C35 C36 C37 -2.4(12) . .
C51 C52 C53 C37 -0.8(13) . .
C51 C52 C53 C54 139.7(9) . .
C51 C52 C60 C55 -139.3(9) . .
C51 C52 C60 C59 2.6(14) . .
C52 C53 C54 C40 -141.4(9) . .
C52 C53 C54 C55 1.5(10) . .
C53 C37 C38 C18 -143.3(8) . .
C53 C37 C38 C39 -2.8(13) . .
C53 C52 C60 C55 1.9(10) . .
C53 C52 C60 C59 143.7(9) . .
C53 C54 C55 C56 -142.8(8) . .
C53 C54 C55 C60 -0.3(9) . .
C54 C40 C41 C22 -153.5(8) . .
C54 C40 C41 C42 -1.3(12) . .
C54 C55 C56 C42 -2.2(12) . .
C54 C55 C56 C57 138.9(9) . .
C54 C55 C60 C52 -1.0(10) . .
C54 C55 C60 C59 -143.2(9) . .
C55 C56 C57 C44 -146.2(8) . .
C55 C56 C57 C58 -0.6(12) . .
C56 C42 C43 O5 112.1(8) . .
C56 C42 C43 C24 -125.6(7) . .
C56 C42 C43 C44 -11.6(8) . .
C56 C55 C60 C52 140.8(9) . .
C56 C55 C60 C59 -1.5(13) . .
C56 C57 C58 C47 -140.5(8) . .
C56 C57 C58 C59 0.1(12) . .
C57 C44 C45 C26 -146.0(8) . .
C57 C44 C45 C46 -0.4(12) . .
C57 C58 C59 C49 -141.6(8) . .
C57 C58 C59 C60 -0.4(13) . .
C58 C47 C48 C31 -141.4(9) . .
C58 C47 C48 C49 0.3(10) . .
C58 C59 C60 C52 -136.6(9) . .
C58 C59 C60 C55 1.0(13) . .
C59 C49 C50 C33 -135.6(9) . .
C59 C49 C50 C51 1.1(13) . .
C60 C52 C53 C37 -142.5(8) . .
C60 C52 C53 C54 -2.1(10) . .
C60 C55 C56 C42 -139.9(9) . .
C60 C55 C56 C57 1.2(13) . .
C61 N2 C62 C63 -3.6(13) . .
C61 N2 C62 C69 -178.1(7) . .
C61 C3 C19 C18 -164.2(7) . .
C61 C3 C19 C20 36.6(11) . .
C61 C4 C5 O7 129.1(7) . .
C61 C4 C5 C6 -116.6(8) . .
C61 C4 C5 C20 7.0(10) . .
C61 C64 C65 C66 -175.9(8) . .
C62 N2 C61 C3 10.9(11) . .
C62 N2 C61 C4 -111.5(9) . .
C62 N2 C61 C64 137.0(8) . .
C62 C63 C75 C76 -99.0(10) . .
C62 C63 C75 C80 81.7(11) . .
C62 C69 C70 C71 -178.8(10) . .
C62 C69 C74 C73 180.0(9) . .
C63 C1 C10 C9 -15.4(14) . .
C63 C1 C10 C11 -171.2(7) . .
C63 C1 C14 C13 -173.9(7) . .
C63 C1 C14 C15 31.4(10) . .
C63 C2 C3 C19 156.8(8) . .
C63 C2 C3 C61 -13.2(12) . .
C63 C2 C16 C15 -24.1(11) . .
C63 C2 C16 C17 178.8(7) . .
C63 C62 C69 C70 -120.0(10) . .
C63 C62 C69 C74 59.1(12) . .
C63 C75 C76 C77 179.6(9) . .
C63 C75 C80 C79 178.7(10) . .
C64 N1 C68 C67 -2.2(14) . .
C64 C65 C66 C67 -1.2(14) . .
C65 C66 C67 C68 -1.9(14) . .
C66 C67 C68 N1 3.7(15) . .
C68 N1 C64 C61 177.7(7) . .
C68 N1 C64 C65 -1.2(13) . .
C69 C62 C63 C1 -83.0(9) . .
C69 C62 C63 C2 163.3(7) . .
C69 C62 C63 C75 41.5(10) . .
C69 C70 C71 C72 -0.8(19) . .
C70 C69 C74 C73 -0.9(15) . .
C70 C71 C72 C73 -1.5(19) . .
C71 C72 C73 C74 2.6(18) . .
C72 C73 C74 C69 -1.4(16) . .
C74 C69 C70 C71 2.0(17) . .
C75 C76 C77 C78 2.0(17) . .
C76 C75 C80 C79 -0.7(16) . .
C76 C77 C78 C79 -1.2(18) . .
C77 C78 C79 C80 -0.5(19) . .
C78 C79 C80 C75 1.5(19) . .
C80 C75 C76 C77 -1.1(15) . .
C81 O3 C8 C7 47.5(9) . .
C81 O3 C8 C9 -89.6(8) . .
C81 O3 C8 C28 162.9(6) . .
C82 O4 C26 C25 175.2(7) . .
C82 O4 C26 C27 54.1(10) . .
C82 O4 C26 C45 -63.4(9) . .
C83 O5 C43 C24 178.1(8) . .
C83 O5 C43 C42 -59.6(10) . .
C83 O5 C43 C44 57.2(10) . .
C84 O6 C22 C21 -53.6(9) . .
C84 O6 C22 C23 -176.6(7) . .
C84 O6 C22 C41 63.3(9) . .
C85 O7 C5 C4 -63.8(8) . .
C85 O7 C5 C6 173.9(6) . .
C85 O7 C5 C20 60.5(9) . .
